data_4023356
loop_
_publ_author_name
'Christopher J. Hayes'
'Alexandra E. Sherlock'
'Martin P. Green'
'Claire Wilson'
'Alexander J. Blake'
'Matthew D. Selby'
'Jeremy C. Prodger'

_publ_section_title
;
 Enantioselective Total Syntheses of Omuralide, 7-epi-Omuralide,
 and (+)-Lactacystin
;
_journal_name_full 'Journal of Organic Chemistry'
_journal_page_first 2041
_journal_page_last 2051
_journal_paper_doi 10.1021/jo7027695
_journal_volume 73
_journal_year 2008
_chemical_absolute_configuration syn
_chemical_formula_sum 'C17 H21 N O3'
_chemical_formula_weight 287.35
_chemical_name_systematic
; 
 ? 
;
_space_group_IT_number 19
_symmetry_cell_setting orthorhombic
_symmetry_space_group_name_Hall 'P 2ac 2ab'
_symmetry_space_group_name_H-M 'P 21 21 21'
_atom_sites_solution_hydrogens 'geom, Me C3a from difmap'
_atom_sites_solution_primary direct
_atom_sites_solution_secondary difmap
_audit_creation_method SHELXL-97
_cell_angle_alpha 90.00
_cell_angle_beta 90.00
_cell_angle_gamma 90.00
_cell_formula_units_Z 4
_cell_length_a 8.1931(11)
_cell_length_b 9.2321(13)
_cell_length_c 19.795(3)
_cell_measurement_reflns_used 2848
_cell_measurement_temperature 150(2)
_cell_measurement_theta_max 27.2
_cell_measurement_theta_min 2.45
_cell_volume 1497.3(4)
_computing_cell_refinement 'Bruker SAINT version 6.36a (Bruker, 2000)'
_computing_data_collection 'Bruker SMART version 5.625 (Bruker, 2001)'
_computing_data_reduction 'Bruker SAINT; Bruker SHELXTL (Bruker, 2001)'
_computing_publication_material 'enCIFer (CCDC, 2003); PLATON (Spek, 2003)'
_computing_structure_refinement 'SHELXL-97 (Sheldrick, 1997)'
_computing_structure_solution 'SHELXS-97 (Sheldrick, 1990)'
_diffrn_ambient_temperature 150(2)
_diffrn_measured_fraction_theta_full 0.999
_diffrn_measured_fraction_theta_max 0.999
_diffrn_measurement_device_type 'Bruker SMART APEX CCD area detector'
_diffrn_measurement_method \w
_diffrn_radiation_monochromator graphite
_diffrn_radiation_source 'normal-focus sealed tube'
_diffrn_radiation_type MoK\a
_diffrn_radiation_wavelength 0.71073
_diffrn_reflns_av_R_equivalents 0.062
_diffrn_reflns_av_sigmaI/netI 0.0308
_diffrn_reflns_limit_h_max 4
_diffrn_reflns_limit_h_min -10
_diffrn_reflns_limit_k_max 11
_diffrn_reflns_limit_k_min -12
_diffrn_reflns_limit_l_max 25
_diffrn_reflns_limit_l_min -25
_diffrn_reflns_number 8881
_diffrn_reflns_theta_full 27.50
_diffrn_reflns_theta_max 27.52
_diffrn_reflns_theta_min 2.43
_diffrn_standards_decay_% 0
_diffrn_standards_number 0
_exptl_absorpt_coefficient_mu 0.087
_exptl_absorpt_correction_type none
_exptl_crystal_colour colourless
_exptl_crystal_density_diffrn 1.275
_exptl_crystal_density_method 'not measured'
_exptl_crystal_description block
_exptl_crystal_F_000 616
_exptl_crystal_size_max 0.42
_exptl_crystal_size_mid 0.36
_exptl_crystal_size_min 0.32
_refine_diff_density_max 0.288
_refine_diff_density_min -0.181
_refine_diff_density_rms 0.040
_refine_ls_extinction_method none
_refine_ls_goodness_of_fit_ref 0.997
_refine_ls_hydrogen_treatment constr
_refine_ls_matrix_type full
_refine_ls_number_parameters 191
_refine_ls_number_reflns 1987
_refine_ls_number_restraints 0
_refine_ls_restrained_S_all 0.997
_refine_ls_R_factor_all 0.0467
_refine_ls_R_factor_gt 0.0396
_refine_ls_shift/su_max 0.001
_refine_ls_shift/su_mean 0.000
_refine_ls_structure_factor_coef Fsqd
_refine_ls_weighting_details 'calc w=1/[\s^2^(Fo^2^)+(0.0663P)^2^] where P=(Fo^2^+2Fc^2^)/3'
_refine_ls_weighting_scheme calc
_refine_ls_wR_factor_gt 0.0979
_refine_ls_wR_factor_ref 0.1012
_reflns_number_gt 1718
_reflns_number_total 1987
_reflns_threshold_expression >2\s(I)
_cod_data_source_file jo7027695-File003.cif
_cod_data_source_block pyrono
_cod_depositor_comments
;
The following automatic conversions were performed:
'_symmetry_cell_setting' value 'Orthorhombic' changed to 'orthorhombic'
according to '/home/saulius/struct/CIF-dictionaries/cif_core.dic'
dictionary named 'cif_core.dic' version 2.4.1 from 2010-06-29.

Automatic conversion script
Id: cif_fix_enum 1527 2010-12-29 10:47:43Z saulius 
;
_cod_database_code 4023356

loop_
_symmetry_equiv_pos_as_xyz
'x, y, z'
'-x+1/2, -y, z+1/2'
'-x, y+1/2, -z+1/2'
'x+1/2, -y+1/2, -z'

loop_
_atom_site_label
_atom_site_type_symbol
_atom_site_fract_x
_atom_site_fract_y
_atom_site_fract_z
_atom_site_U_iso_or_equiv
_atom_site_adp_type
_atom_site_occupancy
_atom_site_symmetry_multiplicity
_atom_site_calc_flag
_atom_site_refinement_flags
_atom_site_disorder_assembly
_atom_site_disorder_group
C1' C 0.1147(3) 0.6162(2) -0.18565(10) 0.0285(4) Uani 1 1 d . . .
H1'A H 0.1403 0.6803 -0.2250 0.034 Uiso 1 1 calc R . .
C1A' C -0.0289(3) 0.6829(2) -0.14802(11) 0.0340(5) Uani 1 1 d . . .
H1AA H 0.0024 0.7783 -0.1306 0.051 Uiso 1 1 calc R . .
H1AB H -0.0599 0.6199 -0.1103 0.051 Uiso 1 1 calc R . .
H1AC H -0.1216 0.6934 -0.1789 0.051 Uiso 1 1 calc R . .
N1 N 0.4371(2) 0.79833(18) -0.19134(9) 0.0318(4) Uani 1 1 d . . .
H1A H 0.5019 0.7498 -0.2186 0.038 Uiso 1 1 calc R . .
C2' C 0.0680(3) 0.4664(2) -0.21372(12) 0.0391(6) Uani 1 1 d . . .
H2'A H -0.0312 0.4750 -0.2411 0.059 Uiso 1 1 calc R . .
H2'B H 0.0481 0.3996 -0.1762 0.059 Uiso 1 1 calc R . .
H2'C H 0.1572 0.4293 -0.2418 0.059 Uiso 1 1 calc R . .
O2 O 0.42537(18) 1.01185(15) -0.25146(7) 0.0328(4) Uani 1 1 d . . .
C2 C 0.3891(3) 0.9366(2) -0.20260(10) 0.0270(4) Uani 1 1 d . . .
C3 C 0.2842(3) 0.9778(2) -0.14429(10) 0.0282(4) Uani 1 1 d . . .
C3A C 0.2053(3) 1.1237(2) -0.14147(11) 0.0367(5) Uani 1 1 d . . .
H3A1 H 0.1407 1.1318 -0.1000 0.055 Uiso 1 1 calc R . .
H3A2 H 0.1339 1.1361 -0.1808 0.055 Uiso 1 1 calc R . .
H3A3 H 0.2897 1.1989 -0.1418 0.055 Uiso 1 1 calc R . .
C4 C 0.2740(3) 0.8653(2) -0.10282(10) 0.0300(5) Uani 1 1 d . . .
H4A H 0.2138 0.8650 -0.0618 0.036 Uiso 1 1 calc R . .
C5 C 0.3697(3) 0.7385(2) -0.12893(10) 0.0294(5) Uani 1 1 d . . .
C6 C 0.2707(3) 0.5997(2) -0.14411(10) 0.0253(4) Uani 1 1 d . . .
H6A H 0.3443 0.5329 -0.1697 0.030 Uiso 1 1 calc R . .
O7 O 0.23147(17) 0.52912(14) -0.08121(6) 0.0254(3) Uani 1 1 d . . .
C8 C 0.3749(3) 0.4890(2) -0.04622(10) 0.0309(5) Uani 1 1 d . . .
H8A H 0.4468 0.4312 -0.0769 0.037 Uiso 1 1 calc R . .
O9 O 0.4587(2) 0.61491(18) -0.02507(8) 0.0427(4) Uani 1 1 d . . .
C10 C 0.5121(3) 0.6944(3) -0.08251(13) 0.0462(6) Uani 1 1 d . . .
H10A H 0.5904 0.6347 -0.1085 0.055 Uiso 1 1 calc R . .
H10B H 0.5700 0.7827 -0.0672 0.055 Uiso 1 1 calc R . .
C11 C 0.3304(3) 0.3992(2) 0.01427(10) 0.0280(4) Uani 1 1 d . . .
C12 C 0.3540(3) 0.2507(2) 0.01201(10) 0.0359(5) Uani 1 1 d . . .
H12A H 0.4036 0.2080 -0.0265 0.043 Uiso 1 1 calc R . .
C13 C 0.3061(4) 0.1644(3) 0.06532(12) 0.0475(7) Uani 1 1 d . . .
H13A H 0.3205 0.0624 0.0629 0.057 Uiso 1 1 calc R . .
C14 C 0.2379(3) 0.2253(3) 0.12183(12) 0.0449(6) Uani 1 1 d . . .
H14A H 0.2033 0.1654 0.1581 0.054 Uiso 1 1 calc R . .
C15 C 0.2193(3) 0.3736(3) 0.12595(12) 0.0461(6) Uani 1 1 d . . .
H15A H 0.1745 0.4163 0.1655 0.055 Uiso 1 1 calc R . .
C16 C 0.2665(3) 0.4601(3) 0.07195(12) 0.0403(6) Uani 1 1 d . . .
H16A H 0.2547 0.5623 0.0749 0.048 Uiso 1 1 calc R . .

loop_
_atom_site_aniso_label
_atom_site_aniso_U_11
_atom_site_aniso_U_22
_atom_site_aniso_U_33
_atom_site_aniso_U_23
_atom_site_aniso_U_13
_atom_site_aniso_U_12
C1' 0.0343(11) 0.0256(9) 0.0255(9) 0.0055(8) -0.0012(9) -0.0006(9)
C1A' 0.0275(11) 0.0328(11) 0.0418(12) 0.0080(10) -0.0021(10) 0.0008(9)
N1 0.0315(10) 0.0283(9) 0.0355(9) 0.0037(8) 0.0124(8) -0.0003(8)
C2' 0.0500(14) 0.0321(11) 0.0353(11) 0.0014(9) -0.0080(11) -0.0049(11)
O2 0.0382(9) 0.0325(7) 0.0278(7) 0.0058(6) 0.0039(7) -0.0072(7)
C2 0.0264(10) 0.0267(10) 0.0280(10) 0.0002(8) 0.0000(9) -0.0065(8)
C3 0.0321(11) 0.0274(9) 0.0252(9) -0.0042(8) -0.0002(9) -0.0062(9)
C3A 0.0461(13) 0.0286(10) 0.0353(11) -0.0062(9) -0.0014(11) -0.0004(10)
C4 0.0340(11) 0.0298(10) 0.0263(9) -0.0034(8) 0.0021(9) -0.0087(9)
C5 0.0289(10) 0.0299(10) 0.0293(10) 0.0052(9) 0.0030(9) -0.0037(9)
C6 0.0275(10) 0.0228(8) 0.0256(9) 0.0042(8) 0.0060(8) 0.0018(8)
O7 0.0255(7) 0.0252(6) 0.0256(6) 0.0056(5) 0.0002(6) -0.0007(6)
C8 0.0263(11) 0.0313(10) 0.0352(11) 0.0075(9) -0.0015(9) 0.0013(9)
O9 0.0416(9) 0.0414(9) 0.0451(9) 0.0177(8) -0.0151(8) -0.0146(8)
C10 0.0361(13) 0.0466(13) 0.0560(15) 0.0225(12) -0.0100(12) -0.0151(12)
C11 0.0246(10) 0.0308(10) 0.0287(10) 0.0063(9) -0.0056(8) 0.0008(9)
C12 0.0492(14) 0.0305(10) 0.0280(11) 0.0002(9) -0.0071(11) 0.0028(10)
C13 0.0709(19) 0.0311(11) 0.0405(13) 0.0097(10) -0.0184(13) -0.0081(12)
C14 0.0383(13) 0.0605(15) 0.0360(12) 0.0224(12) -0.0098(11) -0.0114(12)
C15 0.0361(13) 0.0700(17) 0.0322(12) 0.0096(12) 0.0054(11) 0.0123(13)
C16 0.0379(13) 0.0394(12) 0.0437(12) 0.0059(10) 0.0039(11) 0.0137(11)

loop_
_atom_type_symbol
_atom_type_description
_atom_type_scat_dispersion_real
_atom_type_scat_dispersion_imag
_atom_type_scat_source
C C 0.0033 0.0016 'International Tables Vol C Tables 4.2.6.8 and 6.1.1.4'
H H 0.0000 0.0000 'International Tables Vol C Tables 4.2.6.8 and 6.1.1.4'
N N 0.0061 0.0033 'International Tables Vol C Tables 4.2.6.8 and 6.1.1.4'
O O 0.0106 0.0060 'International Tables Vol C Tables 4.2.6.8 and 6.1.1.4'

loop_
_geom_angle_atom_site_label_1
_geom_angle_atom_site_label_2
_geom_angle_atom_site_label_3
_geom_angle
_geom_angle_site_symmetry_1
_geom_angle_site_symmetry_3
_geom_angle_publ_flag
C1A' C1' C6 115.06(17) . . ?
C1A' C1' C2' 110.35(19) . . ?
C6 C1' C2' 108.24(17) . . ?
C2 N1 C5 112.68(17) . . ?
O2 C2 N1 126.4(2) . . ?
O2 C2 C3 127.29(18) . . ?
N1 C2 C3 106.34(17) . . ?
C4 C3 C2 108.41(19) . . ?
C4 C3 C3A 130.9(2) . . ?
C2 C3 C3A 120.59(18) . . ?
C3 C4 C5 111.39(18) . . ?
N1 C5 C4 101.17(16) . . ?
N1 C5 C10 108.53(18) . . ?
C4 C5 C10 113.35(19) . . ?
N1 C5 C6 110.33(16) . . ?
C4 C5 C6 116.06(17) . . ?
C10 C5 C6 107.13(17) . . ?
O7 C6 C1' 108.89(16) . . ?
O7 C6 C5 108.88(15) . . ?
C1' C6 C5 117.43(16) . . ?
C8 O7 C6 110.86(15) . . ?
O9 C8 O7 109.51(16) . . ?
O9 C8 C11 109.63(16) . . ?
O7 C8 C11 109.46(17) . . ?
C8 O9 C10 109.68(17) . . ?
O9 C10 C5 112.36(19) . . ?
C16 C11 C12 118.97(19) . . ?
C16 C11 C8 121.90(19) . . ?
C12 C11 C8 119.13(19) . . ?
C13 C12 C11 120.5(2) . . ?
C14 C13 C12 120.2(2) . . ?
C13 C14 C15 120.0(2) . . ?
C14 C15 C16 119.6(2) . . ?
C11 C16 C15 120.6(2) . . ?

loop_
_geom_bond_atom_site_label_1
_geom_bond_atom_site_label_2
_geom_bond_distance
_geom_bond_site_symmetry_2
_geom_bond_publ_flag
C1' C1A' 1.523(3) . ?
C1' C6 1.527(3) . ?
C1' C2' 1.539(3) . ?
N1 C2 1.354(3) . ?
N1 C5 1.462(3) . ?
O2 C2 1.228(2) . ?
C2 C3 1.489(3) . ?
C3 C4 1.327(3) . ?
C3 C3A 1.495(3) . ?
C4 C5 1.501(3) . ?
C5 C10 1.540(3) . ?
C5 C6 1.546(3) . ?
C6 O7 1.441(2) . ?
O7 C8 1.413(2) . ?
C8 O9 1.413(3) . ?
C8 C11 1.502(3) . ?
O9 C10 1.422(3) . ?
C11 C16 1.376(3) . ?
C11 C12 1.385(3) . ?
C12 C13 1.379(3) . ?
C13 C14 1.371(4) . ?
C14 C15 1.380(4) . ?
C16 C15 1.389(3) . ?

loop_
_geom_hbond_atom_site_label_D
_geom_hbond_atom_site_label_H
_geom_hbond_atom_site_label_A
_geom_hbond_distance_DH
_geom_hbond_distance_HA
_geom_hbond_distance_DA
_geom_hbond_angle_DHA
_geom_hbond_site_symmetry_A
N1 H1A O2 0.88 2.35 3.090(2) 141.5 3_644

loop_
_geom_torsion_atom_site_label_1
_geom_torsion_atom_site_label_2
_geom_torsion_atom_site_label_3
_geom_torsion_atom_site_label_4
_geom_torsion
_geom_torsion_site_symmetry_1
_geom_torsion_site_symmetry_2
_geom_torsion_site_symmetry_3
_geom_torsion_site_symmetry_4
_geom_torsion_publ_flag
C5 N1 C2 O2 -178.8(2) . . . . ?
C5 N1 C2 C3 1.0(2) . . . . ?
O2 C2 C3 C4 179.3(2) . . . . ?
N1 C2 C3 C4 -0.5(2) . . . . ?
O2 C2 C3 C3A 1.8(3) . . . . ?
N1 C2 C3 C3A -178.08(19) . . . . ?
C2 C3 C4 C5 -0.1(2) . . . . ?
C3A C3 C4 C5 177.1(2) . . . . ?
C2 N1 C5 C4 -1.1(2) . . . . ?
C2 N1 C5 C10 -120.6(2) . . . . ?
C2 N1 C5 C6 122.34(18) . . . . ?
C3 C4 C5 N1 0.7(2) . . . . ?
C3 C4 C5 C10 116.7(2) . . . . ?
C3 C4 C5 C6 -118.69(19) . . . . ?
C1A' C1' C6 O7 50.1(2) . . . . ?
C2' C1' C6 O7 -73.8(2) . . . . ?
C1A' C1' C6 C5 -74.1(2) . . . . ?
C2' C1' C6 C5 161.95(18) . . . . ?
N1 C5 C6 O7 169.60(16) . . . . ?
C4 C5 C6 O7 -76.1(2) . . . . ?
C10 C5 C6 O7 51.6(2) . . . . ?
N1 C5 C6 C1' -66.1(2) . . . . ?
C4 C5 C6 C1' 48.1(2) . . . . ?
C10 C5 C6 C1' 175.90(17) . . . . ?
C1' C6 O7 C8 169.90(16) . . . . ?
C5 C6 O7 C8 -60.9(2) . . . . ?
C6 O7 C8 O9 67.1(2) . . . . ?
C6 O7 C8 C11 -172.69(15) . . . . ?
O7 C8 O9 C10 -64.4(2) . . . . ?
C11 C8 O9 C10 175.50(18) . . . . ?
C8 O9 C10 C5 58.4(3) . . . . ?
N1 C5 C10 O9 -170.99(19) . . . . ?
C4 C5 C10 O9 77.5(2) . . . . ?
C6 C5 C10 O9 -51.9(3) . . . . ?
O9 C8 C11 C16 44.1(3) . . . . ?
O7 C8 C11 C16 -76.1(3) . . . . ?
O9 C8 C11 C12 -136.0(2) . . . . ?
O7 C8 C11 C12 103.9(2) . . . . ?
C16 C11 C12 C13 3.5(4) . . . . ?
C8 C11 C12 C13 -176.5(2) . . . . ?
C12 C11 C16 C15 -3.0(4) . . . . ?
C8 C11 C16 C15 177.0(2) . . . . ?
C11 C12 C13 C14 -1.5(4) . . . . ?
C12 C13 C14 C15 -1.1(4) . . . . ?
C13 C14 C15 C16 1.5(4) . . . . ?
C11 C16 C15 C14 0.5(4) . . . . ?

loop_
_cod_related_entry_id
_cod_related_entry_database
_cod_related_entry_code
1 ChemSpider 9725769
